data_4027510
loop_
_publ_author_name
'Glenn Archibald'
'Chih-Pei Lin'
'Peter Boyd'
'David Barker'
'Vittorio Caprio'

_publ_section_title
;
 A Divergent Approach to 3-Piperidinols: A Concise Syntheses of
 (+)-Swainsonine and Access to the 1-Substituted Quinolizidine Skeleton
;
_journal_name_full 'Journal of Organic Chemistry'
_journal_page_first 7968
_journal_page_last 7980
_journal_paper_doi 10.1021/jo3011914
_journal_volume 77
_journal_year 2012
_chemical_absolute_configuration rmad
_chemical_formula_moiety 'C24 H33 N O2 Si'
_chemical_formula_sum 'C24 H33 N O2 Si'
_chemical_formula_weight 395.60
_chemical_name_systematic
; 
 ? 
;
_space_group_IT_number 5
_symmetry_cell_setting monoclinic
_symmetry_space_group_name_Hall 'C 2y'
_symmetry_space_group_name_H-M 'C 1 2 1'
_atom_sites_solution_hydrogens geom
_atom_sites_solution_primary direct
_atom_sites_solution_secondary difmap
_audit_creation_method SHELXL-97
_cell_angle_alpha 90.00
_cell_angle_beta 100.394(4)
_cell_angle_gamma 90.00
_cell_formula_units_Z 4
_cell_length_a 19.6136(12)
_cell_length_b 7.3535(4)
_cell_length_c 16.0097(10)
_cell_measurement_reflns_used 921
_cell_measurement_temperature 90(2)
_cell_measurement_theta_max 28.04
_cell_measurement_theta_min 2.11
_cell_volume 2271.2(2)
_computing_structure_refinement 'SHELXL-97 (Sheldrick, 1997)'
_computing_structure_solution 'SHELXS-97 (Sheldrick, 1990)'
_diffrn_ambient_temperature 90(2)
_diffrn_measured_fraction_theta_full 0.994
_diffrn_measured_fraction_theta_max 0.994
_diffrn_measurement_device_type 'Siemens SMART APEX2 CCD'
_diffrn_measurement_method '\w scans'
_diffrn_radiation_monochromator graphite
_diffrn_radiation_source 'fine-focus sealed tube'
_diffrn_radiation_type MoK\a
_diffrn_radiation_wavelength 0.71073
_diffrn_reflns_av_R_equivalents 0.0398
_diffrn_reflns_av_sigmaI/netI 0.0489
_diffrn_reflns_limit_h_max 25
_diffrn_reflns_limit_h_min -25
_diffrn_reflns_limit_k_max 9
_diffrn_reflns_limit_k_min -9
_diffrn_reflns_limit_l_max 21
_diffrn_reflns_limit_l_min -20
_diffrn_reflns_number 14623
_diffrn_reflns_theta_full 28.04
_diffrn_reflns_theta_max 28.04
_diffrn_reflns_theta_min 2.11
_diffrn_standards_number 0
_exptl_absorpt_coefficient_mu 0.122
_exptl_absorpt_correction_T_max 0.988
_exptl_absorpt_correction_T_min 0.817
_exptl_absorpt_correction_type multi-scan
_exptl_absorpt_process_details 'SADABS (Sheldrick, 1996)'
_exptl_crystal_colour colourless
_exptl_crystal_density_diffrn 1.157
_exptl_crystal_description needle
_exptl_crystal_F_000 856
_exptl_crystal_size_max 0.31
_exptl_crystal_size_mid 0.17
_exptl_crystal_size_min 0.10
_refine_diff_density_max 0.260
_refine_diff_density_min -0.180
_refine_diff_density_rms 0.040
_refine_ls_abs_structure_details 'Flack H D (1983), Acta Cryst. A39, 876-881'
_refine_ls_abs_structure_Flack 0.06(8)
_refine_ls_extinction_method none
_refine_ls_goodness_of_fit_ref 1.034
_refine_ls_hydrogen_treatment mixed
_refine_ls_matrix_type full
_refine_ls_number_parameters 309
_refine_ls_number_reflns 5349
_refine_ls_number_restraints 1
_refine_ls_restrained_S_all 1.034
_refine_ls_R_factor_all 0.0401
_refine_ls_R_factor_gt 0.0347
_refine_ls_shift/su_max 0.001
_refine_ls_shift/su_mean 0.000
_refine_ls_structure_factor_coef Fsqd
_refine_ls_weighting_details 'calc w=1/[\s^2^(Fo^2^)+(0.0401P)^2^+0.3190P] where P=(Fo^2^+2Fc^2^)/3'
_refine_ls_weighting_scheme calc
_refine_ls_wR_factor_gt 0.0795
_refine_ls_wR_factor_ref 0.0828
_reflns_number_gt 4857
_reflns_number_total 5349
_reflns_threshold_expression >2sigma(I)
_cod_data_source_file jo3011914_si_002.cif
_cod_data_source_block shelxl
_cod_depositor_comments
;
The following automatic conversions were performed:

'_refine_ls_hydrogen_treatment' value 'Mixed' changed to 'mixed'
according to the built-in table from CIF Core dictionary named
'cif_core.dic' version 2.4.1 from 2010-06-29.

Automatic conversion script
Id: cif_fix_values 1891 2012-01-12 08:04:46Z andrius 
;
_cod_database_code 4027510

loop_
_symmetry_equiv_pos_as_xyz
'x, y, z'
'-x, y, -z'
'x+1/2, y+1/2, z'
'-x+1/2, y+1/2, -z'

loop_
_atom_site_label
_atom_site_type_symbol
_atom_site_fract_x
_atom_site_fract_y
_atom_site_fract_z
_atom_site_U_iso_or_equiv
_atom_site_adp_type
_atom_site_occupancy
_atom_site_symmetry_multiplicity
_atom_site_calc_flag
_atom_site_refinement_flags
C1 C 0.18006(10) 0.3266(2) 0.59366(10) 0.0220(4) Uani 1 1 d .
C2 C 0.14786(9) 0.4928(2) 0.54861(9) 0.0181(3) Uani 1 1 d .
C2' C 0.21665(8) 0.7326(2) 0.64241(9) 0.0149(3) Uani 1 1 d .
C3' C 0.18401(8) 0.8028(2) 0.71647(9) 0.0146(3) Uani 1 1 d .
C3 C 0.16359(8) 0.6647(2) 0.56916(8) 0.0168(3) Uani 1 1 d .
C4' C 0.24042(9) 0.8710(2) 0.78767(10) 0.0186(3) Uani 1 1 d .
C4 C 0.11312(8) 0.7468(2) 0.90682(9) 0.0173(3) Uani 1 1 d .
C5 C 0.17318(8) 0.6667(3) 0.95350(9) 0.0232(3) Uani 1 1 d .
H5 H 0.1933 0.5689 0.9302 0.028 Uiso 1 1 calc R
C5' C 0.28546(9) 1.0148(2) 0.75516(10) 0.0191(3) Uani 1 1 d .
C6' C 0.31372(9) 0.9441(2) 0.67881(10) 0.0204(3) Uani 1 1 d .
C6 C 0.20326(10) 0.7296(3) 1.03321(10) 0.0288(4) Uani 1 1 d .
H6 H 0.2428 0.6737 1.0630 0.035 Uiso 1 1 calc R
C7 C 0.17432(10) 0.8759(3) 1.06841(10) 0.0308(4) Uani 1 1 d .
H7 H 0.1948 0.9198 1.1215 0.037 Uiso 1 1 calc R
C8 C 0.11491(10) 0.9567(3) 1.02458(11) 0.0295(4) Uani 1 1 d .
H8 H 0.0951 1.0542 1.0484 0.035 Uiso 1 1 calc R
C9 C 0.08461(9) 0.8919(2) 0.94440(10) 0.0218(3) Uani 1 1 d .
H9 H 0.0445 0.9471 0.9155 0.026 Uiso 1 1 calc R
C10 C 0.00748(8) 0.7965(2) 0.73706(9) 0.0171(3) Uani 1 1 d .
C11 C 0.00554(8) 0.8396(2) 0.65098(9) 0.0183(3) Uani 1 1 d .
H11 H 0.0429 0.8083 0.6255 0.022 Uiso 1 1 calc R
C12 C -0.05120(8) 0.9279(2) 0.60329(9) 0.0196(3) Uani 1 1 d .
H12 H -0.0510 0.9570 0.5468 0.024 Uiso 1 1 calc R
C13 C -0.10790(9) 0.9728(2) 0.63929(10) 0.0214(3) Uani 1 1 d .
H13 H -0.1458 1.0315 0.6073 0.026 Uiso 1 1 calc R
C14 C -0.10775(9) 0.9294(2) 0.72397(10) 0.0210(3) Uani 1 1 d .
H14 H -0.1458 0.9582 0.7486 0.025 Uiso 1 1 calc R
C15 C -0.05061(8) 0.8427(2) 0.77186(9) 0.0190(3) Uani 1 1 d .
H15 H -0.0511 0.8149 0.8284 0.023 Uiso 1 1 calc R
C16 C 0.05240(9) 0.4126(2) 0.79598(10) 0.0197(3) Uani 1 1 d .
C17 C 0.00053(10) 0.3846(3) 0.85615(12) 0.0295(4) Uani 1 1 d .
H17A H -0.0153 0.2608 0.8526 0.044 Uiso 1 1 calc R
H17B H -0.0383 0.4646 0.8401 0.044 Uiso 1 1 calc R
H17C H 0.0227 0.4110 0.9133 0.044 Uiso 1 1 calc R
C18 C 0.01648(9) 0.3633(2) 0.70483(11) 0.0266(4) Uani 1 1 d .
H18A H 0.0044 0.2366 0.7024 0.040 Uiso 1 1 calc R
H18B H 0.0475 0.3873 0.6661 0.040 Uiso 1 1 calc R
H18C H -0.0247 0.4352 0.6894 0.040 Uiso 1 1 calc R
C19 C 0.11462(9) 0.2847(2) 0.82254(11) 0.0255(4) Uani 1 1 d .
H19A H 0.1333 0.3022 0.8817 0.038 Uiso 1 1 calc R
H19B H 0.1496 0.3114 0.7894 0.038 Uiso 1 1 calc R
H19C H 0.0998 0.1609 0.8131 0.038 Uiso 1 1 calc R
N1' N 0.25602(7) 0.88236(18) 0.61239(8) 0.0178(3) Uani 1 1 d .
O1 O 0.18841(7) 0.19341(15) 0.53279(6) 0.0255(3) Uani 1 1 d .
H1 H 0.2063 0.1023 0.5570 0.038 Uiso 1 1 calc R
O2 O 0.14619(5) 0.65448(16) 0.74401(6) 0.0163(2) Uani 1 1 d .
Si Si 0.08111(2) 0.65802(6) 0.79620(2) 0.01473(10) Uani 1 1 d .
H6'A H 0.3492(9) 0.838(3) 0.6981(11) 0.020(5) Uiso 1 1 d .
H4'A H 0.2704(9) 0.763(3) 0.8119(11) 0.023(5) Uiso 1 1 d .
H3 H 0.1402(9) 0.758(3) 0.5365(11) 0.016(4) Uiso 1 1 d .
H1B H 0.1503(10) 0.285(3) 0.6333(12) 0.029(5) Uiso 1 1 d .
H1' H 0.2721(9) 0.841(2) 0.5675(11) 0.015(4) Uiso 1 1 d .
H5'B H 0.2599(9) 1.122(3) 0.7361(11) 0.022(5) Uiso 1 1 d .
H4'B H 0.2185(9) 0.922(3) 0.8349(11) 0.018(4) Uiso 1 1 d .
H6'B H 0.3365(9) 1.045(2) 0.6558(11) 0.017(4) Uiso 1 1 d .
H5'A H 0.3247(11) 1.048(3) 0.8013(12) 0.031(5) Uiso 1 1 d .
H1A H 0.2258(12) 0.357(3) 0.6262(12) 0.035(6) Uiso 1 1 d .
H2 H 0.1118(11) 0.469(3) 0.4971(12) 0.033(5) Uiso 1 1 d .
H30 H 0.1530(8) 0.902(2) 0.6993(9) 0.008(4) Uiso 1 1 d .
H40 H 0.2485(9) 0.626(2) 0.6646(10) 0.013(4) Uiso 1 1 d .

loop_
_atom_site_aniso_label
_atom_site_aniso_U_11
_atom_site_aniso_U_22
_atom_site_aniso_U_33
_atom_site_aniso_U_23
_atom_site_aniso_U_13
_atom_site_aniso_U_12
C1 0.0307(10) 0.0157(7) 0.0190(7) -0.0023(6) 0.0028(7) -0.0001(7)
C2 0.0188(8) 0.0217(8) 0.0144(6) -0.0013(6) 0.0043(6) 0.0014(7)
C2' 0.0152(8) 0.0122(6) 0.0177(6) 0.0004(6) 0.0040(6) 0.0013(6)
C3' 0.0136(7) 0.0131(7) 0.0173(7) 0.0009(6) 0.0034(6) -0.0004(6)
C3 0.0166(7) 0.0194(7) 0.0145(6) 0.0014(7) 0.0033(5) 0.0043(7)
C4' 0.0194(8) 0.0192(8) 0.0170(7) -0.0015(6) 0.0031(6) -0.0019(7)
C4 0.0167(8) 0.0195(7) 0.0164(6) 0.0038(6) 0.0049(6) -0.0039(6)
C5 0.0235(8) 0.0250(8) 0.0207(6) 0.0041(7) 0.0031(6) 0.0006(8)
C5' 0.0161(8) 0.0182(8) 0.0225(7) -0.0020(6) 0.0026(7) -0.0030(7)
C6' 0.0163(8) 0.0206(8) 0.0259(8) -0.0016(7) 0.0079(7) -0.0046(7)
C6 0.0250(9) 0.0387(10) 0.0214(7) 0.0090(7) 0.0005(7) -0.0051(8)
C7 0.0345(11) 0.0410(11) 0.0166(7) -0.0028(7) 0.0040(7) -0.0144(9)
C8 0.0368(11) 0.0299(10) 0.0249(8) -0.0082(7) 0.0141(8) -0.0072(8)
C9 0.0209(8) 0.0245(8) 0.0210(7) 0.0001(6) 0.0064(6) -0.0028(7)
C10 0.0149(8) 0.0158(7) 0.0194(7) -0.0020(6) 0.0001(6) -0.0013(6)
C11 0.0160(8) 0.0193(8) 0.0197(7) -0.0040(6) 0.0035(6) -0.0025(6)
C12 0.0212(8) 0.0214(8) 0.0156(6) -0.0014(6) 0.0016(6) -0.0026(7)
C13 0.0176(8) 0.0214(8) 0.0231(7) 0.0006(6) -0.0015(6) 0.0016(7)
C14 0.0169(8) 0.0220(8) 0.0250(8) -0.0010(6) 0.0062(7) 0.0026(7)
C15 0.0188(8) 0.0196(8) 0.0187(7) 0.0002(6) 0.0032(6) -0.0005(6)
C16 0.0184(8) 0.0166(7) 0.0255(8) 0.0025(6) 0.0076(6) -0.0007(7)
C17 0.0272(10) 0.0231(9) 0.0424(10) 0.0045(8) 0.0175(8) -0.0031(8)
C18 0.0220(9) 0.0205(8) 0.0365(9) -0.0080(7) 0.0030(7) -0.0038(7)
C19 0.0241(9) 0.0180(8) 0.0356(9) 0.0048(7) 0.0084(7) 0.0017(7)
N1' 0.0206(7) 0.0168(6) 0.0179(6) -0.0010(5) 0.0087(5) -0.0010(5)
O1 0.0413(8) 0.0171(6) 0.0184(5) -0.0011(4) 0.0064(5) 0.0063(5)
O2 0.0153(5) 0.0157(5) 0.0188(4) -0.0001(5) 0.0053(4) -0.0014(5)
Si 0.0134(2) 0.01491(19) 0.01606(17) 0.00082(17) 0.00319(14) 0.00001(17)

loop_
_atom_type_symbol
_atom_type_description
_atom_type_scat_dispersion_real
_atom_type_scat_dispersion_imag
_atom_type_scat_source
C C 0.0033 0.0016 'International Tables Vol C Tables 4.2.6.8 and 6.1.1.4'
H H 0.0000 0.0000 'International Tables Vol C Tables 4.2.6.8 and 6.1.1.4'
N N 0.0061 0.0033 'International Tables Vol C Tables 4.2.6.8 and 6.1.1.4'
O O 0.0106 0.0060 'International Tables Vol C Tables 4.2.6.8 and 6.1.1.4'
Si Si 0.0817 0.0704 'International Tables Vol C Tables 4.2.6.8 and 6.1.1.4'

loop_
_geom_angle_atom_site_label_1
_geom_angle_atom_site_label_2
_geom_angle_atom_site_label_3
_geom_angle
O1 C1 C2 108.95(12)
O1 C1 H1B 112.8(12)
C2 C1 H1B 108.3(12)
O1 C1 H1A 108.3(13)
C2 C1 H1A 109.8(13)
H1B C1 H1A 108.7(16)
C3 C2 C1 126.69(14)
C3 C2 H2 117.9(12)
C1 C2 H2 115.4(12)
N1' C2' C3 108.84(12)
N1' C2' C3' 108.44(12)
C3 C2' C3' 112.79(12)
N1' C2' H40 111.1(9)
C3 C2' H40 108.1(9)
C3' C2' H40 107.6(9)
O2 C3' C4' 111.51(12)
O2 C3' C2' 107.03(11)
C4' C3' C2' 109.94(13)
O2 C3' H30 109.4(10)
C4' C3' H30 107.5(9)
C2' C3' H30 111.5(9)
C2 C3 C2' 127.27(15)
C2 C3 H3 119.4(11)
C2' C3 H3 113.3(11)
C3' C4' C5' 111.06(13)
C3' C4' H4'A 108.6(10)
C5' C4' H4'A 109.8(11)
C3' C4' H4'B 109.6(10)
C5' C4' H4'B 110.3(11)
H4'A C4' H4'B 107.5(14)
C9 C4 C5 117.08(14)
C9 C4 Si 125.46(12)
C5 C4 Si 117.35(12)
C6 C5 C4 121.79(17)
C6 C5 H5 119.1
C4 C5 H5 119.1
C6' C5' C4' 110.73(13)
C6' C5' H5'B 105.8(11)
C4' C5' H5'B 112.2(11)
C6' C5' H5'A 109.5(12)
C4' C5' H5'A 109.4(11)
H5'B C5' H5'A 109.2(16)
N1' C6' C5' 109.89(13)
N1' C6' H6'A 111.2(10)
C5' C6' H6'A 109.6(10)
N1' C6' H6'B 107.8(10)
C5' C6' H6'B 107.7(10)
H6'A C6' H6'B 110.6(15)
C7 C6 C5 119.82(17)
C7 C6 H6 120.1
C5 C6 H6 120.1
C8 C7 C6 119.88(15)
C8 C7 H7 120.1
C6 C7 H7 120.1
C7 C8 C9 120.02(17)
C7 C8 H8 120.0
C9 C8 H8 120.0
C4 C9 C8 121.40(16)
C4 C9 H9 119.3
C8 C9 H9 119.3
C15 C10 C11 117.10(14)
C15 C10 Si 122.61(12)
C11 C10 Si 119.88(12)
C12 C11 C10 121.32(15)
C12 C11 H11 119.3
C10 C11 H11 119.3
C13 C12 C11 120.45(14)
C13 C12 H12 119.8
C11 C12 H12 119.8
C12 C13 C14 119.39(15)
C12 C13 H13 120.3
C14 C13 H13 120.3
C13 C14 C15 120.08(16)
C13 C14 H14 120.0
C15 C14 H14 120.0
C14 C15 C10 121.64(14)
C14 C15 H15 119.2
C10 C15 H15 119.2
C17 C16 C19 109.09(13)
C17 C16 C18 108.67(14)
C19 C16 C18 108.76(14)
C17 C16 Si 110.94(12)
C19 C16 Si 111.21(11)
C18 C16 Si 108.11(11)
C16 C17 H17A 109.5
C16 C17 H17B 109.5
H17A C17 H17B 109.5
C16 C17 H17C 109.5
H17A C17 H17C 109.5
H17B C17 H17C 109.5
C16 C18 H18A 109.5
C16 C18 H18B 109.5
H18A C18 H18B 109.5
C16 C18 H18C 109.5
H18A C18 H18C 109.5
H18B C18 H18C 109.5
C16 C19 H19A 109.5
C16 C19 H19B 109.5
H19A C19 H19B 109.5
C16 C19 H19C 109.5
H19A C19 H19C 109.5
H19B C19 H19C 109.5
C2' N1' C6' 111.91(12)
C2' N1' H1' 107.0(12)
C6' N1' H1' 110.4(11)
C1 O1 H1 109.5
C3' O2 Si 129.48(10)
O2 Si C10 110.40(6)
O2 Si C4 108.95(6)
C10 Si C4 112.42(7)
O2 Si C16 103.99(7)
C10 Si C16 108.36(7)
C4 Si C16 112.40(7)

loop_
_geom_bond_atom_site_label_1
_geom_bond_atom_site_label_2
_geom_bond_distance
C1 O1 1.4118(19)
C1 C2 1.499(2)
C1 H1B 0.99(2)
C1 H1A 0.98(2)
C2 C3 1.328(2)
C2 H2 1.00(2)
C2' N1' 1.475(2)
C2' C3 1.506(2)
C2' C3' 1.535(2)
C2' H40 1.023(18)
C3' O2 1.4327(19)
C3' C4' 1.523(2)
C3' H30 0.960(16)
C3 H3 0.930(18)
C4' C5' 1.528(2)
C4' H4'A 1.020(19)
C4' H4'B 1.009(18)
C4 C9 1.391(2)
C4 C5 1.405(2)
C4 Si 1.8857(15)
C5 C6 1.385(2)
C5 H5 0.9300
C5' C6' 1.522(2)
C5' H5'B 0.954(19)
C5' H5'A 1.00(2)
C6' N1' 1.478(2)
C6' H6'A 1.057(19)
C6' H6'B 0.970(19)
C6 C7 1.383(3)
C6 H6 0.9300
C7 C8 1.381(3)
C7 H7 0.9300
C8 C9 1.397(2)
C8 H8 0.9300
C9 H9 0.9300
C10 C15 1.398(2)
C10 C11 1.408(2)
C10 Si 1.8776(16)
C11 C12 1.392(2)
C11 H11 0.9300
C12 C13 1.382(2)
C12 H12 0.9300
C13 C14 1.392(2)
C13 H13 0.9300
C14 C15 1.393(2)
C14 H14 0.9300
C15 H15 0.9300
C16 C17 1.536(2)
C16 C19 1.538(2)
C16 C18 1.545(2)
C16 Si 1.8905(16)
C17 H17A 0.9600
C17 H17B 0.9600
C17 H17C 0.9600
C18 H18A 0.9600
C18 H18B 0.9600
C18 H18C 0.9600
C19 H19A 0.9600
C19 H19B 0.9600
C19 H19C 0.9600
N1' H1' 0.889(18)
O1 H1 0.8200
O2 Si 1.6470(11)
